data_2242504
loop_
_publ_author_name
'Nazarenko, Alexander Y.'

_publ_section_title
;
 Crystal structures of binary compounds of meldonium
 3-(1,1,1-trimethylhydrazin-1-ium-2-yl)propanoate with sodium bromide and
 sodium iodide
;
_journal_coeditor_code ZL2729
_journal_issue 6
_journal_name_full 'Acta Crystallographica Section E'
_journal_page_first 829
_journal_page_last 834
_journal_paper_doi 10.1107/S2056989018006977
_journal_volume 74
_journal_year 2018
_chemical_formula_iupac '[Na (C6 H14 N2 O2) (H2 O)2], I'
_chemical_formula_moiety 'C6 H18 N2 O4, Na +, I -'
_chemical_formula_sum 'C6 H18 I N2 Na O4'
_chemical_formula_weight 332.11
_chemical_name_common 'meldonium sodium iodide dihydrate'
_chemical_name_systematic
;
Poly[[di-\m-aqua-diaquabis[\m-3-(1,1,1-trimethylhydrazin-1-ium-2-yl)\
propanoate]disodium] diiodide]
;
_space_group_crystal_system monoclinic
_space_group_IT_number 14
_space_group_name_Hall '-P 2ybc'
_space_group_name_H-M_alt 'P 1 21/c 1'
_symmetry_space_group_name_Hall '-P 2ybc'
_symmetry_space_group_name_H-M 'P 1 21/c 1'
_atom_sites_solution_hydrogens mixed
_audit_creation_method
;
Olex2 1.2
(compiled 2017.08.10 svn.r3458 for OlexSys, GUI svn.r5381)
;
_cell_angle_alpha 90
_cell_angle_beta 92.382(2)
_cell_angle_gamma 90
_cell_formula_units_Z 8
_cell_length_a 19.7455(11)
_cell_length_b 11.4530(7)
_cell_length_c 10.9733(7)
_cell_measurement_reflns_used 9932
_cell_measurement_temperature 173(2)
_cell_measurement_theta_max 27.91
_cell_measurement_theta_min 3.10
_cell_volume 2479.4(3)
_computing_cell_refinement
;
SAINT (Bruker, 2016)
;
_computing_data_collection
;
APEX2 (Bruker, 2016)
;
_computing_data_reduction
;
SAINT (Bruker, 2016)
;
_computing_molecular_graphics
;
<i>OLEX2</i> (Dolomanov <i>et al.</i>,  2009)
;
_computing_publication_material
;
<i>OLEX2</i> (Dolomanov <i>et al.</i>,  2009)
;
_computing_structure_refinement
;
SHELXL (Sheldrick, 2015b)
;
_computing_structure_solution
;
SHELXT2016 (Sheldrick, 2015a)
;
_diffrn_ambient_temperature 173
_diffrn_measured_fraction_theta_full 0.999
_diffrn_measured_fraction_theta_max 0.997
_diffrn_measurement_device_type 'Bruker PHOTON-100 CMOS'
_diffrn_measurement_method '\f and \w scans'
_diffrn_radiation_type MoK\a
_diffrn_radiation_wavelength 0.71073
_diffrn_reflns_av_R_equivalents 0.0479
_diffrn_reflns_limit_h_max 25
_diffrn_reflns_limit_h_min -25
_diffrn_reflns_limit_k_max 14
_diffrn_reflns_limit_k_min 0
_diffrn_reflns_limit_l_max 14
_diffrn_reflns_limit_l_min 0
_diffrn_reflns_number 5475
_diffrn_reflns_theta_full 26.000
_diffrn_reflns_theta_max 27.103
_diffrn_reflns_theta_min 2.742
_diffrn_standards_number 0
_exptl_absorpt_coefficient_mu 2.612
_exptl_absorpt_correction_T_max 0.431
_exptl_absorpt_correction_T_min 0.301
_exptl_absorpt_correction_type multi-scan
_exptl_absorpt_process_details
;
(<i>TWINABS</i>; Krause <i>et al.</i>,  2015)
;
_exptl_crystal_colour colourless
_exptl_crystal_density_diffrn 1.779
_exptl_crystal_description plate
_exptl_crystal_F_000 1312
_exptl_crystal_size_max 0.3
_exptl_crystal_size_mid 0.2
_exptl_crystal_size_min 0.07
_refine_diff_density_max 0.695
_refine_diff_density_min -0.549
_refine_ls_extinction_method none
_refine_ls_goodness_of_fit_ref 1.174
_refine_ls_hydrogen_treatment mixed
_refine_ls_matrix_type full
_refine_ls_number_parameters 286
_refine_ls_number_reflns 5475
_refine_ls_number_restraints 0
_refine_ls_restrained_S_all 1.174
_refine_ls_R_factor_all 0.0330
_refine_ls_R_factor_gt 0.0261
_refine_ls_shift/su_max 0.001
_refine_ls_shift/su_mean 0.000
_refine_ls_structure_factor_coef Fsqd
_refine_ls_weighting_details 'w=1/[\s^2^(Fo^2^)+(0.0177P)^2^+4.3911P] where P=(Fo^2^+2Fc^2^)/3'
_refine_ls_weighting_scheme calc
_refine_ls_wR_factor_gt 0.0528
_refine_ls_wR_factor_ref 0.0568
_reflns_number_gt 5012
_reflns_number_total 5475
_reflns_threshold_expression 'I > 2\s(I)'
_cod_data_source_file zl2729sup1.cif
_cod_data_source_block II
_cod_depositor_comments
;

2019-10-28
Z value and formula fixed to values more according to usual
chemical conventions.                 miguel
;
_cod_original_formula_sum 'C12 H36 I2 N4 Na2 O8'
_cod_original_formula_weight 664.23
_cod_original_formula_moiety 'C12 H36 N4 Na2 O8 2+, 2(I -)'
_cod_original_formula_iupac '[Na2 (C6 H14 N2 O2)2 (H2 O)4], I2'
_cod_original_formula_units_Z 4
_cod_database_code 2242504
_shelx_space_group_comment
;
The symmetry employed for this shelxl refinement is uniquely defined
by the following loop, which should always be used as a source of
symmetry information in preference to the above space-group names.
They are only intended as comments.
;
_shelx_estimated_absorpt_t_min 0.508
_shelx_estimated_absorpt_t_max 0.838

loop_
_space_group_symop_operation_xyz
'x, y, z'
'-x, y+1/2, -z+1/2'
'-x, -y, -z'
'x, -y-1/2, z-1/2'

loop_
_atom_site_type_symbol
_atom_site_label
_atom_site_fract_x
_atom_site_fract_y
_atom_site_fract_z
_atom_site_U_iso_or_equiv
_atom_site_adp_type
_atom_site_calc_flag
_atom_site_occupancy
I I1 0.25574(2) 0.48014(2) 0.74401(2) 0.01967(6) Uani d 1
I I2 0.02717(2) 0.01593(2) 0.75216(2) 0.02095(7) Uani d 1
Na Na1 0.45889(8) 0.30771(15) 0.87401(15) 0.0228(4) Uani d 1
Na Na2 0.54574(8) 0.37173(13) 0.56036(14) 0.0177(3) Uani d 1
H H5A 0.412(3) 0.150(5) 1.034(5) 0.048(18) Uiso d 1
O O1 0.38099(12) 0.1816(2) 0.7525(3) 0.0205(5) Uani d 1
O O2 0.29207(14) 0.0789(3) 0.8118(2) 0.0219(6) Uani d 1
O O3 0.55979(13) 0.3377(3) 0.7678(3) 0.0252(6) Uani d 1
O O4 0.57944(14) 0.3107(3) 0.9672(2) 0.0193(6) Uani d 1
O O5 0.43527(15) 0.2101(3) 1.0559(3) 0.0212(6) Uani d 1
H H5B 0.418(3) 0.246(5) 1.113(5) 0.038(15) Uiso d 1
O O6 0.42378(16) 0.5067(3) 0.8601(3) 0.0273(7) Uani d 1
H H6A 0.382266 0.512961 0.824831 0.041 Uiso d 1
H H6B 0.428059 0.568362 0.908724 0.041 Uiso d 1
O O7 0.63392(14) 0.4980(2) 0.5020(3) 0.0225(6) Uani d 1
H H7A 0.659951 0.465242 0.444491 0.034 Uiso d 1
H H7B 0.662743 0.517998 0.565473 0.034 Uiso d 1
O O8 0.49586(16) 0.4327(3) 0.3560(3) 0.0225(6) Uani d 1
H H8A 0.459(3) 0.425(5) 0.314(6) 0.049(17) Uiso d 1
H H8B 0.517(3) 0.453(5) 0.292(7) 0.06(2) Uiso d 1
N N1 0.16954(18) 0.1758(3) 0.6228(3) 0.0167(7) Uani d 1
H H1 0.137(3) 0.143(5) 0.651(5) 0.044(17) Uiso d 1
N N2 0.13426(15) 0.2379(3) 0.5206(3) 0.0142(7) Uani d 1
N N3 0.78736(16) 0.2584(3) 0.9016(3) 0.0180(7) Uani d 1
H H3 0.783(3) 0.195(5) 0.850(5) 0.049(17) Uiso d 1
N N4 0.83846(16) 0.2233(3) 0.9966(3) 0.0183(8) Uani d 1
C C1 0.32344(17) 0.1332(3) 0.7334(4) 0.0155(7) Uani d 1
C C2 0.29341(19) 0.1380(4) 0.6039(4) 0.0202(8) Uani d 1
H H2A 0.323168 0.092864 0.550794 0.024 Uiso calc 1
H H2B 0.294100 0.220190 0.576042 0.024 Uiso calc 1
C C3 0.22141(19) 0.0918(3) 0.5852(4) 0.0186(8) Uani d 1
H H3A 0.213016 0.072622 0.497921 0.022 Uiso calc 1
H H3B 0.216958 0.018875 0.632569 0.022 Uiso calc 1
C C4 0.0888(2) 0.3230(4) 0.5808(4) 0.0227(9) Uani d 1
H H4A 0.055992 0.280383 0.628483 0.034 Uiso calc 1
H H4B 0.064620 0.370023 0.518335 0.034 Uiso calc 1
H H4C 0.116052 0.374288 0.634871 0.034 Uiso calc 1
C C5 0.0924(2) 0.1603(4) 0.4372(4) 0.0204(9) Uani d 1
H H5C 0.122247 0.106328 0.395452 0.031 Uiso calc 1
H H5D 0.067248 0.208076 0.376722 0.031 Uiso calc 1
H H5E 0.060508 0.115656 0.484926 0.031 Uiso calc 1
C C6 0.1844(2) 0.3039(4) 0.4481(4) 0.0197(8) Uani d 1
H H6C 0.212631 0.352880 0.503036 0.029 Uiso calc 1
H H6D 0.160127 0.353351 0.387941 0.029 Uiso calc 1
H H6E 0.213223 0.248583 0.406033 0.029 Uiso calc 1
C C7 0.59886(19) 0.3209(3) 0.8594(3) 0.0149(8) Uani d 1
C C8 0.67425(19) 0.3096(3) 0.8349(3) 0.0176(8) Uani d 1
H H8C 0.680210 0.244686 0.776752 0.021 Uiso calc 1
H H8D 0.689360 0.382222 0.795342 0.021 Uiso calc 1
C C9 0.71953(19) 0.2876(3) 0.9479(4) 0.0185(8) Uani d 1
H H9A 0.722229 0.358018 1.000169 0.022 Uiso calc 1
H H9B 0.701879 0.221932 0.996013 0.022 Uiso calc 1
C C10 0.8943(2) 0.1664(4) 0.9296(4) 0.0270(10) Uani d 1
H H10A 0.876446 0.097529 0.885963 0.040 Uiso calc 1
H H10B 0.930579 0.142601 0.987910 0.040 Uiso calc 1
H H10C 0.912211 0.221802 0.871014 0.040 Uiso calc 1
C C11 0.8123(2) 0.1393(4) 1.0886(4) 0.0309(10) Uani d 1
H H11A 0.779170 0.178956 1.138310 0.046 Uiso calc 1
H H11B 0.850060 0.111068 1.141379 0.046 Uiso calc 1
H H11C 0.790487 0.073026 1.046252 0.046 Uiso calc 1
C C12 0.8657(2) 0.3300(4) 1.0583(5) 0.0290(10) Uani d 1
H H12A 0.883202 0.383425 0.997423 0.044 Uiso calc 1
H H12B 0.902343 0.308279 1.116894 0.044 Uiso calc 1
H H12C 0.829389 0.368612 1.101424 0.044 Uiso calc 1

loop_
_atom_site_aniso_label
_atom_site_aniso_U_11
_atom_site_aniso_U_22
_atom_site_aniso_U_33
_atom_site_aniso_U_12
_atom_site_aniso_U_13
_atom_site_aniso_U_23
I1 0.02077(12) 0.02229(12) 0.01602(12) -0.00185(10) 0.00150(12) 0.00076(10)
I2 0.01730(12) 0.02514(12) 0.02035(14) -0.00498(9) -0.00011(13) 0.00198(10)
Na1 0.0199(8) 0.0258(9) 0.0226(8) -0.0008(7) -0.0001(7) 0.0014(7)
Na2 0.0173(7) 0.0207(8) 0.0151(7) -0.0017(6) 0.0004(6) -0.0007(6)
O1 0.0172(13) 0.0235(13) 0.0206(13) -0.0024(10) -0.0028(11) 0.0040(11)
O2 0.0199(14) 0.0282(16) 0.0178(14) -0.0012(12) 0.0016(11) 0.0040(12)
O3 0.0190(14) 0.0382(16) 0.0181(15) 0.0030(11) -0.0012(12) 0.0042(13)
O4 0.0182(14) 0.0237(15) 0.0160(14) -0.0010(12) 0.0017(11) 0.0015(11)
O5 0.0166(15) 0.0250(16) 0.0223(16) -0.0002(12) 0.0036(12) -0.0047(13)
O6 0.0216(16) 0.0324(18) 0.0276(16) 0.0020(13) -0.0013(12) -0.0066(13)
O7 0.0194(15) 0.0321(17) 0.0162(13) -0.0044(13) 0.0040(11) -0.0036(12)
O8 0.0207(17) 0.0298(17) 0.0168(15) -0.0035(13) -0.0013(13) 0.0015(12)
N1 0.0169(18) 0.0223(18) 0.0107(15) -0.0012(15) -0.0017(13) 0.0015(13)
N2 0.0138(14) 0.0175(18) 0.0112(17) 0.0014(14) -0.0011(13) -0.0009(11)
N3 0.0145(17) 0.0221(18) 0.0173(17) 0.0033(14) -0.0005(13) -0.0014(13)
N4 0.0143(15) 0.020(2) 0.0202(18) 0.0029(12) -0.0018(14) -0.0014(14)
C1 0.0142(17) 0.0135(16) 0.0188(18) 0.0056(13) 0.0015(15) -0.0011(14)
C2 0.014(2) 0.027(2) 0.019(2) -0.0001(17) 0.0005(16) 0.0008(17)
C3 0.0186(19) 0.018(2) 0.0184(19) -0.0011(16) -0.0020(16) 0.0012(15)
C4 0.024(2) 0.021(2) 0.022(2) 0.0074(18) 0.0002(18) -0.0036(17)
C5 0.021(2) 0.024(2) 0.0159(19) -0.0038(18) -0.0056(16) -0.0041(16)
C6 0.018(2) 0.022(2) 0.019(2) -0.0033(16) -0.0001(16) 0.0030(16)
C7 0.0135(19) 0.0137(19) 0.0176(18) -0.0011(15) 0.0006(15) 0.0009(14)
C8 0.019(2) 0.0152(19) 0.0182(18) 0.0030(15) 0.0011(15) 0.0014(14)
C9 0.0172(19) 0.019(2) 0.0194(19) 0.0007(15) 0.0032(15) 0.0012(15)
C10 0.015(2) 0.034(3) 0.032(2) 0.0107(19) 0.0003(18) -0.006(2)
C11 0.027(2) 0.042(3) 0.023(2) 0.006(2) -0.0025(19) 0.013(2)
C12 0.022(2) 0.028(3) 0.037(3) 0.0025(19) -0.005(2) -0.011(2)

loop_
_atom_type_symbol
_atom_type_description
_atom_type_scat_dispersion_real
_atom_type_scat_dispersion_imag
_atom_type_scat_source
C C 0.0033 0.0016 'International Tables Vol C Tables 4.2.6.8 and 6.1.1.4'
N N 0.0061 0.0033 'International Tables Vol C Tables 4.2.6.8 and 6.1.1.4'
O O 0.0106 0.0060 'International Tables Vol C Tables 4.2.6.8 and 6.1.1.4'
Na Na 0.0362 0.0249 'International Tables Vol C Tables 4.2.6.8 and 6.1.1.4'
I I -0.4742 1.8119 'International Tables Vol C Tables 4.2.6.8 and 6.1.1.4'
H H 0.0000 0.0000 'International Tables Vol C Tables 4.2.6.8 and 6.1.1.4'

loop_
_geom_angle_atom_site_label_1
_geom_angle_atom_site_label_2
_geom_angle_atom_site_label_3
_geom_angle_site_symmetry_1
_geom_angle_site_symmetry_3
_geom_angle
O1 Na1 O4 . . 140.94(12)
O1 Na1 O8 . 4_566 63.43(9)
O1 Na1 C7 . . 126.95(12)
O3 Na1 O1 . . 109.70(11)
O3 Na1 O4 . . 53.63(9)
O3 Na1 O6 . . 94.48(12)
O3 Na1 O8 . 4_566 83.30(11)
O3 Na1 C7 . . 26.77(10)
O4 Na1 O8 . 4_566 78.70(10)
O4 Na1 C7 . . 27.00(10)
O5 Na1 O1 . . 92.25(11)
O5 Na1 O3 . . 133.27(12)
O5 Na1 O4 . . 83.16(11)
O5 Na1 O6 . . 116.18(13)
O5 Na1 O8 . 4_566 70.18(11)
O5 Na1 C7 . . 107.91(12)
O6 Na1 O1 . . 110.65(11)
O6 Na1 O4 . . 106.06(12)
O6 Na1 O8 . 4_566 172.17(12)
O6 Na1 C7 . . 103.39(12)
C7 Na1 O8 . 4_566 77.92(11)
O3 Na2 O4 . 4_565 104.18(11)
O3 Na2 O5 . 4_565 91.51(11)
O3 Na2 O7 . . 108.00(12)
O3 Na2 O8 . . 162.13(12)
O3 Na2 O8 . 3_666 79.78(11)
O4 Na2 O8 4_565 3_666 175.55(12)
O4 Na2 O8 4_565 . 88.14(11)
O5 Na2 O4 4_565 4_565 85.36(11)
O5 Na2 O8 4_565 3_666 92.56(12)
O5 Na2 O8 4_565 . 76.41(11)
O7 Na2 O4 . 4_565 101.17(11)
O7 Na2 O5 . 4_565 156.89(13)
O7 Na2 O8 . . 81.63(11)
O7 Na2 O8 . 3_666 79.28(11)
O8 Na2 O8 . 3_666 87.55(11)
C1 O1 Na1 . . 151.3(3)
C7 O3 Na1 . . 94.9(2)
C7 O3 Na2 . . 149.0(2)
Na2 O4 Na1 4_566 . 83.67(10)
C7 O4 Na1 . . 86.6(2)
C7 O4 Na2 . 4_566 124.9(3)
Na1 O5 Na2 . 4_566 89.48(11)
Na1 O5 H5A . . 105(4)
Na1 O5 H5B . . 120(4)
Na2 O5 H5A 4_566 . 99(4)
Na2 O5 H5B 4_566 . 126(4)
H5A O5 H5B . . 112(5)
Na1 O6 H6A . . 111.3
Na1 O6 H6B . . 134.6
H6A O6 H6B . . 105.0
Na2 O7 H7A . . 112.2
Na2 O7 H7B . . 112.9
H7A O7 H7B . . 106.3
Na1 O8 H8A 4_565 . 74(4)
Na1 O8 H8B 4_565 . 117(4)
Na2 O8 Na1 . 4_565 76.24(10)
Na2 O8 Na1 3_666 4_565 136.82(13)
Na2 O8 Na2 . 3_666 92.45(11)
Na2 O8 H8A . . 139(4)
Na2 O8 H8A 3_666 . 90(4)
Na2 O8 H8B . . 129(4)
Na2 O8 H8B 3_666 . 103(4)
H8A O8 H8B . . 90(5)
N2 N1 H1 . . 99(4)
C3 N1 H1 . . 112(4)
C3 N1 N2 . . 114.3(3)
N1 N2 C4 . . 104.6(3)
N1 N2 C5 . . 114.1(3)
N1 N2 C6 . . 110.1(3)
C4 N2 C5 . . 109.3(3)
C4 N2 C6 . . 109.1(3)
C5 N2 C6 . . 109.5(3)
N4 N3 H3 . . 105(4)
N4 N3 C9 . . 114.7(3)
C9 N3 H3 . . 109(4)
N3 N4 C10 . . 105.5(3)
N3 N4 C11 . . 113.9(3)
N3 N4 C12 . . 108.8(3)
C10 N4 C11 . . 109.4(3)
C12 N4 C10 . . 108.8(3)
C12 N4 C11 . . 110.3(4)
O1 C1 C2 . . 116.7(3)
O2 C1 O1 . . 124.6(4)
O2 C1 C2 . . 118.6(3)
C1 C2 H2A . . 108.3
C1 C2 H2B . . 108.3
C1 C2 C3 . . 116.1(3)
H2A C2 H2B . . 107.4
C3 C2 H2A . . 108.3
C3 C2 H2B . . 108.3
N1 C3 C2 . . 113.0(3)
N1 C3 H3A . . 109.0
N1 C3 H3B . . 109.0
C2 C3 H3A . . 109.0
C2 C3 H3B . . 109.0
H3A C3 H3B . . 107.8
N2 C4 H4A . . 109.5
N2 C4 H4B . . 109.5
N2 C4 H4C . . 109.5
H4A C4 H4B . . 109.5
H4A C4 H4C . . 109.5
H4B C4 H4C . . 109.5
N2 C5 H5C . . 109.5
N2 C5 H5D . . 109.5
N2 C5 H5E . . 109.5
H5C C5 H5D . . 109.5
H5C C5 H5E . . 109.5
H5D C5 H5E . . 109.5
N2 C6 H6C . . 109.5
N2 C6 H6D . . 109.5
N2 C6 H6E . . 109.5
H6C C6 H6D . . 109.5
H6C C6 H6E . . 109.5
H6D C6 H6E . . 109.5
O3 C7 Na1 . . 58.34(19)
O3 C7 O4 . . 124.2(3)
O3 C7 C8 . . 116.2(3)
O4 C7 Na1 . . 66.4(2)
O4 C7 C8 . . 119.5(3)
C8 C7 Na1 . . 169.5(3)
C7 C8 H8C . . 108.6
C7 C8 H8D . . 108.6
H8C C8 H8D . . 107.6
C9 C8 C7 . . 114.5(3)
C9 C8 H8C . . 108.6
C9 C8 H8D . . 108.6
N3 C9 C8 . . 105.4(3)
N3 C9 H9A . . 110.7
N3 C9 H9B . . 110.7
C8 C9 H9A . . 110.7
C8 C9 H9B . . 110.7
H9A C9 H9B . . 108.8
N4 C10 H10A . . 109.5
N4 C10 H10B . . 109.5
N4 C10 H10C . . 109.5
H10A C10 H10B . . 109.5
H10A C10 H10C . . 109.5
H10B C10 H10C . . 109.5
N4 C11 H11A . . 109.5
N4 C11 H11B . . 109.5
N4 C11 H11C . . 109.5
H11A C11 H11B . . 109.5
H11A C11 H11C . . 109.5
H11B C11 H11C . . 109.5
N4 C12 H12A . . 109.5
N4 C12 H12B . . 109.5
N4 C12 H12C . . 109.5
H12A C12 H12B . . 109.5
H12A C12 H12C . . 109.5
H12B C12 H12C . . 109.5

loop_
_geom_bond_atom_site_label_1
_geom_bond_atom_site_label_2
_geom_bond_site_symmetry_2
_geom_bond_distance
_geom_bond_publ_flag
Na1 Na2 4_566 3.325(2) ?
Na1 Na2 . 3.977(2) ?
Na1 O1 . 2.462(3) y
Na1 O3 . 2.374(3) y
Na1 O4 . 2.552(3) y
Na1 O5 . 2.351(3) y
Na1 O6 . 2.385(4) y
Na1 O8 4_566 2.857(4) y
Na1 C7 . 2.779(4) ?
Na2 Na2 3_666 3.668(3) ?
Na2 O3 . 2.315(3) y
Na2 O4 4_565 2.431(3) y
Na2 O5 4_565 2.373(3) y
Na2 O7 . 2.372(3) y
Na2 O8 3_666 2.569(4) y
Na2 O8 . 2.510(3) y
O1 C1 . 1.274(4) y
O2 C1 . 1.247(4) y
O3 C7 . 1.256(5) y
O4 C7 . 1.264(5) y
O5 H5A . 0.86(6) ?
O5 H5B . 0.84(6) ?
O6 H6A . 0.8946 ?
O6 H6B . 0.8873 ?
O7 H7A . 0.9110 ?
O7 H7B . 0.9103 ?
O8 H8A . 0.85(6) ?
O8 H8B . 0.86(7) ?
N1 H1 . 0.83(6) ?
N1 N2 . 1.478(4) y
N1 C3 . 1.476(5) ?
N2 C4 . 1.496(5) ?
N2 C5 . 1.499(5) ?
N2 C6 . 1.500(5) ?
N3 H3 . 0.92(6) ?
N3 N4 . 1.476(4) y
N3 C9 . 1.490(5) ?
N4 C10 . 1.499(5) ?
N4 C11 . 1.502(5) ?
N4 C12 . 1.487(6) ?
C1 C2 . 1.518(5) ?
C2 H2A . 0.9900 ?
C2 H2B . 0.9900 ?
C2 C3 . 1.522(5) ?
C3 H3A . 0.9900 ?
C3 H3B . 0.9900 ?
C4 H4A . 0.9800 ?
C4 H4B . 0.9800 ?
C4 H4C . 0.9800 ?
C5 H5C . 0.9800 ?
C5 H5D . 0.9800 ?
C5 H5E . 0.9800 ?
C6 H6C . 0.9800 ?
C6 H6D . 0.9800 ?
C6 H6E . 0.9800 ?
C7 C8 . 1.529(5) ?
C8 H8C . 0.9900 ?
C8 H8D . 0.9900 ?
C8 C9 . 1.520(5) ?
C9 H9A . 0.9900 ?
C9 H9B . 0.9900 ?
C10 H10A . 0.9800 ?
C10 H10B . 0.9800 ?
C10 H10C . 0.9800 ?
C11 H11A . 0.9800 ?
C11 H11B . 0.9800 ?
C11 H11C . 0.9800 ?
C12 H12A . 0.9800 ?
C12 H12B . 0.9800 ?
C12 H12C . 0.9800 ?

loop_
_geom_hbond_atom_site_label_D
_geom_hbond_atom_site_label_H
_geom_hbond_atom_site_label_A
_geom_hbond_site_symmetry_A
_geom_hbond_distance_DH
_geom_hbond_distance_HA
_geom_hbond_distance_DA
_geom_hbond_angle_DHA
O5 H5B O1 4_566 0.85(6) 1.89(6) 2.741(4) 175(6)
O7 H7B O2 2_656 0.91 1.73 2.629(4) 169.3
O8 H8A O1 4_565 0.85(6) 2.05(6) 2.815(4) 149(6)
N1 H1 I2 . 0.82(6) 2.87(6) 3.688(4) 177(5)
N3 H3 I1 2_646 0.92(6) 2.76(6) 3.650(3) 161(5)
O5 H5A O7 2_646 0.86(6) 2.00(6) 2.846(4) 172(4)
O6 H6A I1 . 0.89 2.64 3.518(3) 166
O6 H6B O4 3_667 0.89 1.95 2.825(4) 168
O7 H7A I1 3_666 0.91 2.78 3.548(3) 143
O8 H8B O6 3_666 0.86(7) 2.13(7) 2.989(5) 175(5)
C3 H3A I1 4_565 0.99 3.01 3.920(4) 154
C11 H11B I2 3_657 0.98 3.02 3.975(4) 165
C12 H12C I1 3_667 0.98 2.99 3.952(5) 167

loop_
_geom_torsion_atom_site_label_1
_geom_torsion_atom_site_label_2
_geom_torsion_atom_site_label_3
_geom_torsion_atom_site_label_4
_geom_torsion_site_symmetry_1
_geom_torsion
Na1 O1 C1 O2 . -48.2(7)
Na1 O1 C1 C2 . 134.9(4)
Na1 O3 C7 O4 . -8.8(4)
Na1 O3 C7 C8 . 169.7(3)
Na1 O4 C7 O3 . 8.2(4)
Na1 O4 C7 C8 . -170.3(3)
Na1 C7 C8 C9 . -122.6(14)
Na2 O3 C7 Na1 . -175.0(6)
Na2 O3 C7 O4 . 176.2(3)
Na2 O3 C7 C8 . -5.3(7)
Na2 O4 C7 Na1 4_566 79.9(2)
Na2 O4 C7 O3 4_566 88.0(5)
Na2 O4 C7 C8 4_566 -90.4(4)
O1 C1 C2 C3 . -173.5(3)
O2 C1 C2 C3 . 9.4(5)
O3 C7 C8 C9 . -179.1(3)
O4 C7 C8 C9 . -0.5(5)
N2 N1 C3 C2 . 102.5(4)
N4 N3 C9 C8 . -174.9(3)
C1 C2 C3 N1 . 78.7(4)
C3 N1 N2 C4 . -175.9(3)
C3 N1 N2 C5 . 64.8(4)
C3 N1 N2 C6 . -58.8(4)
C7 C8 C9 N3 . 170.1(3)
C9 N3 N4 C10 . 164.3(3)
C9 N3 N4 C11 . 44.3(4)
C9 N3 N4 C12 . -79.2(4)

_cod_database_fobs_code 2242504
